data_7134784
loop_
_publ_author_name
'Xiao, Xiong'
'Liang, Jia-Qi'
'Hu, Jia-Jun'
'Yuan, Li'
'Zhu, Jia-Zhen'
'Chen, Zong-Ju'
'Song, You'
'Li, Cheng-Hui'
'Zheng, You-Xuan'

_publ_section_title
;
 Planar chiral orange-red TADF materials with AIE properties for efficient
 circularly polarized OLEDs.
;
_journal_issue 63
_journal_name_full 'Chemical communications (Cambridge, England)'
_journal_page_first 11766
_journal_page_last 11769
_journal_paper_doi 10.1039/d5cc02694f
_journal_volume 61
_journal_year 2025
_chemical_formula_moiety 'C92 H84 N6, C H2 Cl2'
_chemical_formula_sum 'C93 H86 Cl2 N6'
_chemical_formula_weight 1358.57
_space_group_crystal_system tetragonal
_space_group_IT_number 92
_space_group_name_Hall 'P 4abw 2nw'
_space_group_name_H-M_alt 'P 41 21 2'
_atom_sites_solution_hydrogens geom
_atom_sites_solution_primary iterative
_audit_creation_date 2025-06-05
_audit_creation_method
;
Olex2 1.5
(compiled 2025.05.22 svn.r631f81ec for OlexSys, GUI svn.r7248)
;
_audit_update_record
;
2025-06-05 deposited with the CCDC.	2025-07-02 downloaded from the CCDC.
;
_cell_angle_alpha 90
_cell_angle_beta 90
_cell_angle_gamma 90
_cell_formula_units_Z 8
_cell_length_a 15.8075(6)
_cell_length_b 15.8075(6)
_cell_length_c 58.762(4)
_cell_measurement_reflns_used 9402
_cell_measurement_temperature 223.00
_cell_measurement_theta_max 73.987
_cell_measurement_theta_min 3.175
_cell_volume 14683.3(13)
_computing_cell_refinement 'SAINT V8.40B (?, 2016)'
_computing_data_collection 'APEX5 V2023.9-2 (Bruker, 2023)'
_computing_data_reduction 'SAINT V8.40B (?, 2016)'
_computing_molecular_graphics 'Olex2 1.5 (Dolomanov et al., 2009)'
_computing_publication_material 'Olex2 1.5 (Dolomanov et al., 2009)'
_computing_structure_refinement 'XL  (Sheldrick, 2008)'
_computing_structure_solution 'olex2.solve 1.5 (Bourhis et al., 2015)'
_diffrn_ambient_temperature 223.00
_diffrn_detector_area_resol_mean 7.41
_diffrn_detector_type 'Bruker PHOTON III'
_diffrn_measured_fraction_theta_full 0.999
_diffrn_measured_fraction_theta_max 0.998
_diffrn_measurement_device 'four-circle diffractometer'
_diffrn_measurement_device_type 'Bruker D8 VENTURE dual wavelength Mo/Cu'
_diffrn_measurement_method '\f and \w scans'
_diffrn_radiation_type CuK\a
_diffrn_radiation_wavelength 1.54178
_diffrn_reflns_av_R_equivalents 0.0627
_diffrn_reflns_av_unetI/netI 0.0201
_diffrn_reflns_Laue_measured_fraction_full 0.999
_diffrn_reflns_Laue_measured_fraction_max 0.998
_diffrn_reflns_limit_h_max 19
_diffrn_reflns_limit_h_min -19
_diffrn_reflns_limit_k_max 19
_diffrn_reflns_limit_k_min -19
_diffrn_reflns_limit_l_max 73
_diffrn_reflns_limit_l_min -72
_diffrn_reflns_number 291379
_diffrn_reflns_point_group_measured_fraction_full 0.999
_diffrn_reflns_point_group_measured_fraction_max 0.998
_diffrn_reflns_theta_full 67.679
_diffrn_reflns_theta_max 74.684
_diffrn_reflns_theta_min 2.895
_diffrn_source_current 1.0
_diffrn_source_power 0.05
_diffrn_source_voltage 50.0
_diffrn_standards_number 0
_exptl_absorpt_coefficient_mu 1.195
_exptl_absorpt_correction_T_max 0.7538
_exptl_absorpt_correction_T_min 0.6778
_exptl_absorpt_correction_type multi-scan
_exptl_absorpt_process_details
;
SADABS-2016/2 (Bruker,2016/2) was used for absorption correction.
wR2(int) was 0.1118 before and 0.0713 after correction.
The Ratio of minimum to maximum transmission is 0.8992.
The \l/2 correction factor is Not present.
;
_exptl_crystal_colour orange
_exptl_crystal_colour_primary orange
_exptl_crystal_density_diffrn 1.229
_exptl_crystal_description block
_exptl_crystal_F_000 5760
_exptl_crystal_size_max 0.12
_exptl_crystal_size_mid 0.1
_exptl_crystal_size_min 0.09
_refine_diff_density_max 0.222
_refine_diff_density_min -0.298
_refine_diff_density_rms 0.035
_refine_ls_abs_structure_details
;
 Flack x determined using 5888 quotients [(I+)-(I-)]/[(I+)+(I-)]
 (Parsons, Flack and Wagner, Acta Cryst. B69 (2013) 249-259).
;
_refine_ls_abs_structure_Flack 0.015(3)
_refine_ls_extinction_method none
_refine_ls_goodness_of_fit_ref 1.043
_refine_ls_hydrogen_treatment constr
_refine_ls_matrix_type full
_refine_ls_number_parameters 950
_refine_ls_number_reflns 15043
_refine_ls_number_restraints 72
_refine_ls_restrained_S_all 1.050
_refine_ls_R_factor_all 0.0362
_refine_ls_R_factor_gt 0.0338
_refine_ls_shift/su_max 0.001
_refine_ls_shift/su_mean 0.000
_refine_ls_structure_factor_coef Fsqd
_refine_ls_weighting_details 'w=1/[\s^2^(Fo^2^)+(0.0512P)^2^+2.2423P] where P=(Fo^2^+2Fc^2^)/3'
_refine_ls_weighting_scheme calc
_refine_ls_wR_factor_gt 0.0867
_refine_ls_wR_factor_ref 0.0886
_reflns_Friedel_coverage 0.763
_reflns_Friedel_fraction_full 1.000
_reflns_Friedel_fraction_max 0.998
_reflns_number_gt 14146
_reflns_number_total 15043
_reflns_threshold_expression 'I > 2\s(I)'
_cod_data_source_file d5cc02694f2.cif
_cod_data_source_block cu_240923lu_lch_8_0m
_cod_depositor_comments 'Adding full bibliography for 7134782--7134784.cif.'
_cod_original_cell_volume 14683.4(14)
_cod_database_code 7134784
_shelx_shelxl_version_number 2018/3
_shelx_space_group_comment
;
The symmetry employed for this shelxl refinement is uniquely defined
by the following loop, which should always be used as a source of
symmetry information in preference to the above space-group names.
They are only intended as comments.
;
_shelx_estimated_absorpt_t_max 0.900
_shelx_estimated_absorpt_t_min 0.870
_olex2_refinement_description
;
1. Restrained distances
 Cl1A-C93A \\sim Cl1-C93 \\sim Cl2A-C93A \\sim Cl2-C93
 with sigma of 0.01
2. Uiso/Uaniso restraints and constraints
Cl1 \\sim Cl2 \\sim C93 \\sim Cl1A \\sim Cl2A \\sim C93A: within 2A with sigma
of 0.01 and sigma for terminal atoms of 0.02 within 2A
3. Others
 Sof(Cl1A)=Sof(Cl2A)=Sof(C93A)=Sof(H93C)=Sof(H93D)=1-FVAR(1)
 Sof(Cl1)=Sof(Cl2)=Sof(C93)=Sof(H93A)=Sof(H93B)=FVAR(1)
4.a Secondary CH2 refined with riding coordinates:
 C30(H30A,H30B), C31(H31A,H31B), C38(H38A,H38B), C39(H39A,H39B), C63(H63A,
 H63B), C64(H64A,H64B), C69(H69A,H69B), C70(H70A,H70B), C93(H93A,H93B),
 C93A(H93C,H93D)
4.b Aromatic/amide H refined with riding coordinates:
 C4(H4), C5(H5), C10(H10), C11(H11), C13(H13), C18(H18), C23(H23), C24(H24),
 C25(H25), C26(H26), C33(H33), C34(H34), C36(H36), C37(H37), C41(H41), C42(H42),
  C52(H52), C53(H53), C54(H54), C55(H55), C60(H60), C61(H61), C66(H66),
 C67(H67), C71(H71), C72(H72), C74(H74), C75(H75), C77(H77), C80(H80), C82(H82),
  C83(H83)
4.c Idealised Me refined as rotating group:
 C1(H1A,H1B,H1C), C15(H15A,H15B,H15C), C16(H16A,H16B,H16C), C17(H17A,H17B,
 H17C), C19(H19A,H19B,H19C), C20(H20A,H20B,H20C), C86(H86A,H86B,H86C), C87(H87A,
 H87B,H87C), C88(H88A,H88B,H88C), C90(H90A,H90B,H90C), C91(H91A,H91B,H91C),
 C92(H92A,H92B,H92C)
;
_olex2_submission_special_instructions 'No special instructions were received'

loop_
_space_group_symop_operation_xyz
'x, y, z'
'-y+1/2, x+1/2, z+1/4'
'-x, -y, z+1/2'
'y+1/2, -x+1/2, z+3/4'
'x+1/2, -y+1/2, -z+3/4'
'-x+1/2, y+1/2, -z+1/4'
'y, x, -z'
'-y, -x, -z+1/2'

loop_
_atom_site_label
_atom_site_type_symbol
_atom_site_fract_x
_atom_site_fract_y
_atom_site_fract_z
_atom_site_U_iso_or_equiv
_atom_site_adp_type
_atom_site_occupancy
_atom_site_site_symmetry_order
_atom_site_calc_flag
_atom_site_refinement_flags_posn
_atom_site_refinement_flags_adp
_atom_site_refinement_flags_occupancy
_atom_site_disorder_assembly
_atom_site_disorder_group
N1 N 0.49597(10) 0.21779(9) 0.57667(2) 0.0252(3) Uani 1 1 d . . . . .
N2 N 0.38079(9) 0.09583(10) 0.59808(2) 0.0261(3) Uani 1 1 d . . . . .
N3 N 0.66702(9) 0.22454(10) 0.64506(2) 0.0252(3) Uani 1 1 d . . . . .
N4 N 0.54573(9) 0.11169(10) 0.66710(2) 0.0257(3) Uani 1 1 d . . . . .
N5 N 0.68596(12) 0.31218(13) 0.59042(3) 0.0440(4) Uani 1 1 d . . . . .
N6 N 0.37607(12) -0.01143(12) 0.65013(3) 0.0409(4) Uani 1 1 d . . . . .
C1 C 0.40773(17) 0.61152(14) 0.55596(4) 0.0480(6) Uani 1 1 d . . . . .
H1A H 0.462781 0.606683 0.548779 0.072 Uiso 1 1 calc R U . . .
H1B H 0.414650 0.613594 0.572348 0.072 Uiso 1 1 calc R U . . .
H1C H 0.380129 0.662843 0.550787 0.072 Uiso 1 1 calc R U . . .
C2 C 0.35363(13) 0.53504(13) 0.54958(3) 0.0323(4) Uani 1 1 d . . . . .
C3 C 0.39583(12) 0.45209(12) 0.55686(3) 0.0284(4) Uani 1 1 d . . . . .
C4 C 0.42787(13) 0.44418(12) 0.57913(3) 0.0321(4) Uani 1 1 d . . . . .
H4 H 0.424978 0.491190 0.588895 0.039 Uiso 1 1 calc R U . . .
C5 C 0.46357(13) 0.36978(12) 0.58725(3) 0.0313(4) Uani 1 1 d . . . . .
H5 H 0.484774 0.366178 0.602168 0.038 Uiso 1 1 calc R U . . .
C6 C 0.46689(11) 0.30099(11) 0.57263(3) 0.0258(3) Uani 1 1 d . . . . .
C7 C 0.43404(12) 0.30569(11) 0.55052(3) 0.0261(3) Uani 1 1 d . . . . .
C8 C 0.44045(11) 0.22188(11) 0.54070(3) 0.0257(3) Uani 1 1 d . . . . .
C9 C 0.47940(11) 0.16974(11) 0.55705(3) 0.0248(3) Uani 1 1 d . . . . .
C10 C 0.49695(12) 0.08587(12) 0.55283(3) 0.0276(4) Uani 1 1 d . . . . .
H10 H 0.526938 0.052642 0.563365 0.033 Uiso 1 1 calc R U . . .
C11 C 0.46848(12) 0.05246(12) 0.53238(3) 0.0300(4) Uani 1 1 d . . . . .
H11 H 0.478573 -0.005050 0.529348 0.036 Uiso 1 1 calc R U . . .
C12 C 0.42541(12) 0.10046(12) 0.51604(3) 0.0290(4) Uani 1 1 d . . . . .
C13 C 0.41346(12) 0.18668(12) 0.52022(3) 0.0286(4) Uani 1 1 d . . . . .
H13 H 0.387197 0.220913 0.509215 0.034 Uiso 1 1 calc R U . . .
C14 C 0.38960(14) 0.06095(13) 0.49424(3) 0.0352(4) Uani 1 1 d . . . . .
C15 C 0.29312(15) 0.06868(18) 0.49455(4) 0.0493(6) Uani 1 1 d . . . . .
H15A H 0.277367 0.127970 0.494960 0.074 Uiso 1 1 calc R U . . .
H15B H 0.270911 0.040325 0.507911 0.074 Uiso 1 1 calc R U . . .
H15C H 0.269913 0.042656 0.480964 0.074 Uiso 1 1 calc R U . . .
C16 C 0.42470(19) 0.10711(18) 0.47336(4) 0.0522(6) Uani 1 1 d . . . . .
H16A H 0.486030 0.106113 0.473797 0.078 Uiso 1 1 calc R U . . .
H16B H 0.405170 0.165281 0.473426 0.078 Uiso 1 1 calc R U . . .
H16C H 0.405119 0.079168 0.459642 0.078 Uiso 1 1 calc R U . . .
C17 C 0.4116(2) -0.03277(16) 0.49219(5) 0.0592(7) Uani 1 1 d . . . . .
H17A H 0.386182 -0.063603 0.504712 0.089 Uiso 1 1 calc R U . . .
H17B H 0.472545 -0.039676 0.492652 0.089 Uiso 1 1 calc R U . . .
H17C H 0.390044 -0.054569 0.477886 0.089 Uiso 1 1 calc R U . . .
C18 C 0.39939(12) 0.38178(12) 0.54278(3) 0.0279(4) Uani 1 1 d . . . . .
H18 H 0.378255 0.385334 0.527862 0.033 Uiso 1 1 calc R U . . .
C19 C 0.26844(16) 0.54207(18) 0.56201(4) 0.0487(6) Uani 1 1 d . . . . .
H19A H 0.278071 0.543341 0.578308 0.073 Uiso 1 1 calc R U . . .
H19B H 0.233448 0.493686 0.558206 0.073 Uiso 1 1 calc R U . . .
H19C H 0.240000 0.593628 0.557362 0.073 Uiso 1 1 calc R U . . .
C20 C 0.33738(14) 0.53757(13) 0.52388(3) 0.0367(4) Uani 1 1 d . . . . .
H20A H 0.296295 0.494496 0.519867 0.055 Uiso 1 1 calc R U . . .
H20B H 0.389878 0.527005 0.515818 0.055 Uiso 1 1 calc R U . . .
H20C H 0.315680 0.592806 0.519681 0.055 Uiso 1 1 calc R U . . .
C21 C 0.37510(12) 0.01381(12) 0.58887(3) 0.0285(4) Uani 1 1 d . . . . .
C22 C 0.31214(12) 0.01397(13) 0.57189(3) 0.0325(4) Uani 1 1 d . . . . .
C23 C 0.29617(15) -0.06148(16) 0.56018(4) 0.0449(5) Uani 1 1 d . . . . .
H23 H 0.254486 -0.063324 0.548787 0.054 Uiso 1 1 calc R U . . .
C24 C 0.34184(18) -0.13288(16) 0.56546(5) 0.0517(6) Uani 1 1 d . . . . .
H24 H 0.330739 -0.183587 0.557654 0.062 Uiso 1 1 calc R U . . .
C25 C 0.40465(16) -0.13125(14) 0.58227(4) 0.0455(5) Uani 1 1 d . . . . .
H25 H 0.435105 -0.180815 0.585579 0.055 Uiso 1 1 calc R U . . .
C26 C 0.42246(13) -0.05741(13) 0.59409(3) 0.0348(4) Uani 1 1 d . . . . .
H26 H 0.465080 -0.055725 0.605236 0.042 Uiso 1 1 calc R U . . .
C27 C 0.27939(12) 0.09906(13) 0.57015(3) 0.0304(4) Uani 1 1 d . . . . .
C28 C 0.32161(11) 0.14765(12) 0.58658(3) 0.0270(4) Uani 1 1 d . . . . .
C29 C 0.29573(12) 0.22886(13) 0.59293(3) 0.0332(4) Uani 1 1 d . . . . .
C30 C 0.30386(15) 0.26237(15) 0.61689(4) 0.0427(5) Uani 1 1 d . . . . .
H30A H 0.287231 0.322091 0.617112 0.051 Uiso 1 1 calc R U . . .
H30B H 0.363187 0.258921 0.621639 0.051 Uiso 1 1 calc R U . . .
C31 C 0.24695(17) 0.2114(2) 0.63453(4) 0.0601(7) Uani 1 1 d . . . . .
H31A H 0.283738 0.175216 0.643767 0.072 Uiso 1 1 calc R U . . .
H31B H 0.219487 0.251850 0.644787 0.072 Uiso 1 1 calc R U . . .
C32 C 0.17982(15) 0.1571(2) 0.62361(4) 0.0538(7) Uani 1 1 d . . . . .
C33 C 0.19080(15) 0.0703(2) 0.62099(4) 0.0519(6) Uani 1 1 d . . . . .
H33 H 0.226519 0.041162 0.631107 0.062 Uiso 1 1 calc R U . . .
C34 C 0.15088(16) 0.0261(2) 0.60406(4) 0.0537(6) Uani 1 1 d . . . . .
H34 H 0.158990 -0.032571 0.602726 0.064 Uiso 1 1 calc R U . . .
C35 C 0.09814(14) 0.0684(2) 0.58877(4) 0.0530(7) Uani 1 1 d . . . . .
C36 C 0.07304(15) 0.1504(2) 0.59446(5) 0.0574(7) Uani 1 1 d . . . . .
H36 H 0.028020 0.175574 0.586510 0.069 Uiso 1 1 calc R U . . .
C37 C 0.11294(15) 0.1953(2) 0.61153(4) 0.0565(7) Uani 1 1 d . . . . .
H37 H 0.095669 0.250639 0.615046 0.068 Uiso 1 1 calc R U . . .
C38 C 0.08633(17) 0.0348(2) 0.56502(5) 0.0595(7) Uani 1 1 d . . . . .
H38A H 0.026695 0.040318 0.560704 0.071 Uiso 1 1 calc R U . . .
H38B H 0.100812 -0.025443 0.564761 0.071 Uiso 1 1 calc R U . . .
C39 C 0.14251(15) 0.08291(18) 0.54714(4) 0.0483(6) Uani 1 1 d . . . . .
H39A H 0.168259 0.041483 0.536844 0.058 Uiso 1 1 calc R U . . .
H39B H 0.106209 0.119969 0.538008 0.058 Uiso 1 1 calc R U . . .
C40 C 0.21180(13) 0.13548(15) 0.55789(3) 0.0371(5) Uani 1 1 d . . . . .
C41 C 0.20129(13) 0.22198(16) 0.56022(4) 0.0421(5) Uani 1 1 d . . . . .
H41 H 0.166327 0.250872 0.549877 0.051 Uiso 1 1 calc R U . . .
C42 C 0.24121(13) 0.26751(15) 0.57753(4) 0.0404(5) Uani 1 1 d . . . . .
H42 H 0.230952 0.325888 0.578808 0.048 Uiso 1 1 calc R U . . .
C43 C 0.45419(11) 0.12694(11) 0.60894(3) 0.0234(3) Uani 1 1 d . . . . .
C44 C 0.51009(11) 0.18426(11) 0.59853(3) 0.0239(3) Uani 1 1 d . . . . .
C45 C 0.58140(11) 0.21237(11) 0.61067(3) 0.0242(3) Uani 1 1 d . . . . .
C46 C 0.59704(11) 0.18928(11) 0.63342(3) 0.0231(3) Uani 1 1 d . . . . .
C47 C 0.54018(11) 0.13343(11) 0.64384(3) 0.0241(3) Uani 1 1 d . . . . .
C48 C 0.47180(11) 0.10121(11) 0.63138(3) 0.0243(3) Uani 1 1 d . . . . .
C49 C 0.41748(12) 0.03982(12) 0.64210(3) 0.0287(4) Uani 1 1 d . . . . .
C50 C 0.63955(12) 0.26786(12) 0.59933(3) 0.0294(4) Uani 1 1 d . . . . .
C51 C 0.75090(11) 0.19551(11) 0.64251(3) 0.0273(4) Uani 1 1 d . . . . .
C52 C 0.78731(12) 0.15518(13) 0.62401(3) 0.0332(4) Uani 1 1 d . . . . .
H52 H 0.755273 0.141188 0.611072 0.040 Uiso 1 1 calc R U . . .
C53 C 0.87283(14) 0.13623(15) 0.62533(4) 0.0431(5) Uani 1 1 d . . . . .
H53 H 0.899702 0.110363 0.612867 0.052 Uiso 1 1 calc R U . . .
C54 C 0.91960(14) 0.15483(16) 0.64477(5) 0.0476(5) Uani 1 1 d . . . . .
H54 H 0.977524 0.141505 0.645228 0.057 Uiso 1 1 calc R U . . .
C55 C 0.88208(14) 0.19254(15) 0.66336(4) 0.0423(5) Uani 1 1 d . . . . .
H55 H 0.913833 0.203564 0.676558 0.051 Uiso 1 1 calc R U . . .
C56 C 0.79636(12) 0.21427(12) 0.66243(3) 0.0308(4) Uani 1 1 d . . . . .
C57 C 0.73849(13) 0.25442(12) 0.67819(3) 0.0313(4) Uani 1 1 d . . . . .
C58 C 0.66023(12) 0.26143(12) 0.66689(3) 0.0273(4) Uani 1 1 d . . . . .
C59 C 0.59447(13) 0.31292(13) 0.67453(3) 0.0333(4) Uani 1 1 d . . . . .
C60 C 0.60128(15) 0.33744(15) 0.69716(4) 0.0431(5) Uani 1 1 d . . . . .
H60 H 0.554208 0.361780 0.704420 0.052 Uiso 1 1 calc R U . . .
C61 C 0.67598(17) 0.32688(16) 0.70937(4) 0.0468(6) Uani 1 1 d . . . . .
H61 H 0.677115 0.341825 0.724850 0.056 Uiso 1 1 calc R U . . .
C62 C 0.74883(15) 0.29498(14) 0.69939(3) 0.0395(5) Uani 1 1 d . . . . .
C63 C 0.83505(17) 0.31936(18) 0.70850(4) 0.0501(6) Uani 1 1 d . . . . .
H63A H 0.872818 0.270342 0.707471 0.060 Uiso 1 1 calc R U . . .
H63B H 0.829651 0.334440 0.724615 0.060 Uiso 1 1 calc R U . . .
C64 C 0.87611(17) 0.39592(19) 0.69527(5) 0.0568(7) Uani 1 1 d . . . . .
H64A H 0.894301 0.438675 0.706311 0.068 Uiso 1 1 calc R U . . .
H64B H 0.926552 0.375800 0.687227 0.068 Uiso 1 1 calc R U . . .
C65 C 0.81706(15) 0.43673(15) 0.67832(4) 0.0443(5) Uani 1 1 d . . . . .
C66 C 0.81574(14) 0.41130(14) 0.65557(4) 0.0399(5) Uani 1 1 d . . . . .
H66 H 0.864895 0.389247 0.648803 0.048 Uiso 1 1 calc R U . . .
C67 C 0.74186(14) 0.41854(13) 0.64294(4) 0.0365(4) Uani 1 1 d . . . . .
H67 H 0.741490 0.401269 0.627632 0.044 Uiso 1 1 calc R U . . .
C68 C 0.66841(14) 0.45100(13) 0.65261(4) 0.0388(5) Uani 1 1 d . . . . .
C69 C 0.58233(15) 0.42689(15) 0.64344(4) 0.0451(5) Uani 1 1 d . . . . .
H69A H 0.588937 0.405039 0.627933 0.054 Uiso 1 1 calc R U . . .
H69B H 0.546943 0.477704 0.642632 0.054 Uiso 1 1 calc R U . . .
C70 C 0.53562(13) 0.35804(14) 0.65841(4) 0.0391(5) Uani 1 1 d . . . . .
H70A H 0.490679 0.385537 0.667202 0.047 Uiso 1 1 calc R U . . .
H70B H 0.509053 0.316380 0.648338 0.047 Uiso 1 1 calc R U . . .
C71 C 0.67676(16) 0.49374(14) 0.67321(4) 0.0455(5) Uani 1 1 d . . . . .
H71 H 0.632170 0.527688 0.678561 0.055 Uiso 1 1 calc R U . . .
C72 C 0.75008(17) 0.48661(16) 0.68583(4) 0.0497(6) Uani 1 1 d . . . . .
H72 H 0.754836 0.515860 0.699698 0.060 Uiso 1 1 calc R U . . .
C73 C 0.61649(11) 0.07629(11) 0.67790(3) 0.0248(3) Uani 1 1 d . . . . .
C74 C 0.68447(12) 0.03315(12) 0.66853(3) 0.0281(4) Uani 1 1 d . . . . .
H74 H 0.689117 0.025017 0.652728 0.034 Uiso 1 1 calc R U . . .
C75 C 0.74513(12) 0.00257(12) 0.68335(3) 0.0296(4) Uani 1 1 d . . . . .
H75 H 0.791928 -0.026529 0.677337 0.035 Uiso 1 1 calc R U . . .
C76 C 0.73956(12) 0.01332(12) 0.70716(3) 0.0291(4) Uani 1 1 d . . . . .
C77 C 0.67059(12) 0.05612(12) 0.71591(3) 0.0287(4) Uani 1 1 d . . . . .
H77 H 0.665694 0.064032 0.731705 0.034 Uiso 1 1 calc R U . . .
C78 C 0.60821(11) 0.08763(11) 0.70140(3) 0.0261(4) Uani 1 1 d . . . . .
C79 C 0.53013(11) 0.13345(12) 0.70528(3) 0.0269(4) Uani 1 1 d . . . . .
C80 C 0.49128(12) 0.16638(13) 0.72456(3) 0.0305(4) Uani 1 1 d . . . . .
H80 H 0.515133 0.156350 0.738966 0.037 Uiso 1 1 calc R U . . .
C81 C 0.41726(12) 0.21418(13) 0.72281(3) 0.0311(4) Uani 1 1 d . . . . .
C82 C 0.38356(12) 0.22758(13) 0.70101(3) 0.0316(4) Uani 1 1 d . . . . .
H82 H 0.334008 0.260027 0.699596 0.038 Uiso 1 1 calc R U . . .
C83 C 0.42036(12) 0.19494(13) 0.68146(3) 0.0296(4) Uani 1 1 d . . . . .
H83 H 0.396190 0.204488 0.667066 0.036 Uiso 1 1 calc R U . . .
C84 C 0.49365(11) 0.14793(12) 0.68376(3) 0.0256(3) Uani 1 1 d . . . . .
C85 C 0.37778(14) 0.25274(14) 0.74425(3) 0.0367(4) Uani 1 1 d . . . . .
C86 C 0.36249(16) 0.18368(17) 0.76219(4) 0.0461(5) Uani 1 1 d . . . . .
H86A H 0.416005 0.157883 0.766322 0.069 Uiso 1 1 calc R U . . .
H86B H 0.325034 0.140901 0.755984 0.069 Uiso 1 1 calc R U . . .
H86C H 0.336787 0.208676 0.775586 0.069 Uiso 1 1 calc R U . . .
C87 C 0.29219(18) 0.2946(2) 0.73950(4) 0.0582(7) Uani 1 1 d . . . . .
H87A H 0.254750 0.254071 0.732275 0.087 Uiso 1 1 calc R U . . .
H87B H 0.300252 0.342751 0.729497 0.087 Uiso 1 1 calc R U . . .
H87C H 0.267373 0.313488 0.753714 0.087 Uiso 1 1 calc R U . . .
C88 C 0.43877(19) 0.31957(18) 0.75384(4) 0.0549(6) Uani 1 1 d . . . . .
H88A H 0.448534 0.362968 0.742465 0.082 Uiso 1 1 calc R U . . .
H88B H 0.492066 0.292894 0.757767 0.082 Uiso 1 1 calc R U . . .
H88C H 0.414202 0.345011 0.767324 0.082 Uiso 1 1 calc R U . . .
C89 C 0.80902(13) -0.02344(14) 0.72253(4) 0.0365(4) Uani 1 1 d . . . . .
C90 C 0.89279(17) 0.0187(2) 0.71670(6) 0.0683(8) Uani 1 1 d . . . . .
H90A H 0.937218 -0.004909 0.726159 0.102 Uiso 1 1 calc R U . . .
H90B H 0.888561 0.079036 0.719424 0.102 Uiso 1 1 calc R U . . .
H90C H 0.906017 0.008703 0.700806 0.102 Uiso 1 1 calc R U . . .
C91 C 0.8164(3) -0.11851(19) 0.71855(5) 0.0728(10) Uani 1 1 d . . . . .
H91A H 0.860055 -0.141545 0.728360 0.109 Uiso 1 1 calc R U . . .
H91B H 0.831135 -0.128999 0.702772 0.109 Uiso 1 1 calc R U . . .
H91C H 0.762774 -0.145430 0.721980 0.109 Uiso 1 1 calc R U . . .
C92 C 0.79050(19) -0.0089(2) 0.74765(4) 0.0661(9) Uani 1 1 d . . . . .
H92A H 0.785103 0.051266 0.750525 0.099 Uiso 1 1 calc R U . . .
H92B H 0.836444 -0.031639 0.756730 0.099 Uiso 1 1 calc R U . . .
H92C H 0.738141 -0.037142 0.751716 0.099 Uiso 1 1 calc R U . . .
Cl1 Cl 0.6087(2) -0.2669(2) 0.69450(5) 0.0764(6) Uani 0.785(6) 1 d D U P A 1
Cl2 Cl 0.52632(7) -0.13925(7) 0.66742(4) 0.0699(5) Uani 0.785(6) 1 d D U P A 1
C93 C 0.6221(4) -0.1909(4) 0.67274(12) 0.0803(17) Uani 0.785(6) 1 d D U P A 1
H93A H 0.664983 -0.149560 0.677354 0.096 Uiso 0.785(6) 1 calc R U P A 1
H93B H 0.641828 -0.218848 0.658822 0.096 Uiso 0.785(6) 1 calc R U P A 1
Cl1A Cl 0.6279(9) -0.2745(8) 0.6884(2) 0.077(2) Uani 0.215(6) 1 d D U P A 2
Cl2A Cl 0.5594(9) -0.1541(5) 0.6543(2) 0.133(4) Uani 0.215(6) 1 d D U P A 2
C93A C 0.6165(12) -0.1666(8) 0.6803(3) 0.056(4) Uani 0.215(6) 1 d D U P A 2
H93C H 0.672796 -0.141375 0.678534 0.067 Uiso 0.215(6) 1 calc R U P A 2
H93D H 0.587014 -0.136001 0.692384 0.067 Uiso 0.215(6) 1 calc R U P A 2

loop_
_atom_site_aniso_label
_atom_site_aniso_U_11
_atom_site_aniso_U_22
_atom_site_aniso_U_33
_atom_site_aniso_U_23
_atom_site_aniso_U_13
_atom_site_aniso_U_12
N1 0.0304(7) 0.0253(7) 0.0200(6) 0.0026(6) -0.0037(6) 0.0003(6)
N2 0.0246(7) 0.0282(7) 0.0255(7) 0.0013(6) -0.0059(6) -0.0015(6)
N3 0.0226(7) 0.0294(7) 0.0235(7) -0.0017(6) -0.0027(6) -0.0019(6)
N4 0.0252(7) 0.0316(8) 0.0202(7) 0.0031(6) -0.0029(6) -0.0002(6)
N5 0.0410(10) 0.0497(11) 0.0412(10) 0.0128(8) 0.0000(8) -0.0117(9)
N6 0.0365(9) 0.0458(10) 0.0406(9) 0.0097(8) -0.0001(8) -0.0083(8)
C1 0.0591(15) 0.0285(10) 0.0565(14) 0.0028(10) -0.0135(12) 0.0017(10)
C2 0.0361(10) 0.0300(9) 0.0309(9) 0.0027(7) -0.0014(8) 0.0040(8)
C3 0.0286(9) 0.0283(9) 0.0281(8) 0.0025(7) -0.0006(7) 0.0003(7)
C4 0.0388(10) 0.0286(9) 0.0289(9) -0.0027(7) -0.0028(8) 0.0026(8)
C5 0.0394(10) 0.0313(9) 0.0231(8) 0.0000(7) -0.0066(7) 0.0006(8)
C6 0.0274(8) 0.0266(8) 0.0234(8) 0.0036(7) -0.0024(7) 0.0005(7)
C7 0.0292(9) 0.0268(9) 0.0224(8) 0.0021(7) -0.0013(7) -0.0003(7)
C8 0.0288(8) 0.0270(9) 0.0213(8) 0.0013(7) -0.0006(7) 0.0004(7)
C9 0.0256(8) 0.0282(9) 0.0205(7) 0.0011(7) -0.0010(6) -0.0002(7)
C10 0.0279(9) 0.0287(9) 0.0264(8) 0.0039(7) -0.0004(7) 0.0042(7)
C11 0.0324(9) 0.0281(9) 0.0294(9) -0.0018(7) 0.0000(7) 0.0038(7)
C12 0.0311(9) 0.0316(9) 0.0243(8) -0.0020(7) -0.0006(7) 0.0013(7)
C13 0.0320(9) 0.0306(9) 0.0233(8) 0.0017(7) -0.0026(7) 0.0024(7)
C14 0.0420(11) 0.0354(10) 0.0282(9) -0.0064(8) -0.0056(8) 0.0027(8)
C15 0.0437(12) 0.0585(15) 0.0455(12) -0.0086(11) -0.0124(10) -0.0009(11)
C16 0.0669(16) 0.0622(15) 0.0276(10) -0.0064(10) -0.0003(10) -0.0073(13)
C17 0.083(2) 0.0421(13) 0.0522(14) -0.0184(11) -0.0238(14) 0.0139(13)
C18 0.0317(9) 0.0285(9) 0.0235(8) 0.0044(7) -0.0027(7) 0.0002(7)
C19 0.0441(13) 0.0601(15) 0.0419(11) 0.0038(11) 0.0040(10) 0.0177(11)
C20 0.0450(11) 0.0328(10) 0.0324(10) 0.0078(8) -0.0015(9) 0.0056(9)
C21 0.0284(9) 0.0290(9) 0.0282(8) 0.0004(7) -0.0001(7) -0.0055(7)
C22 0.0297(9) 0.0398(11) 0.0280(9) 0.0007(8) -0.0027(7) -0.0095(8)
C23 0.0440(12) 0.0476(13) 0.0430(11) -0.0100(10) -0.0062(10) -0.0140(10)
C24 0.0564(15) 0.0394(12) 0.0591(14) -0.0148(11) -0.0013(12) -0.0115(11)
C25 0.0498(13) 0.0324(11) 0.0544(13) -0.0024(10) 0.0030(10) -0.0026(9)
C26 0.0352(10) 0.0323(10) 0.0371(10) -0.0001(8) -0.0004(8) -0.0013(8)
C27 0.0245(8) 0.0401(10) 0.0266(8) 0.0063(8) -0.0031(7) -0.0081(8)
C28 0.0210(8) 0.0342(9) 0.0258(8) 0.0070(7) -0.0019(6) -0.0018(7)
C29 0.0263(9) 0.0353(10) 0.0379(10) 0.0045(8) -0.0020(8) 0.0018(8)
C30 0.0394(11) 0.0431(12) 0.0455(12) -0.0098(10) -0.0037(9) 0.0120(9)
C31 0.0449(13) 0.096(2) 0.0399(12) -0.0106(13) 0.0045(11) 0.0025(14)
C32 0.0317(11) 0.097(2) 0.0327(11) 0.0050(12) 0.0068(9) -0.0020(12)
C33 0.0361(11) 0.0801(19) 0.0394(11) 0.0192(12) 0.0073(9) -0.0003(12)
C34 0.0365(12) 0.0739(17) 0.0508(13) 0.0210(13) 0.0031(10) -0.0134(12)
C35 0.0274(10) 0.0787(18) 0.0527(13) 0.0205(13) -0.0001(10) -0.0152(11)
C36 0.0253(10) 0.094(2) 0.0526(14) 0.0205(14) -0.0007(10) -0.0007(12)
C37 0.0335(11) 0.086(2) 0.0494(13) 0.0062(13) 0.0076(10) 0.0066(12)
C38 0.0391(13) 0.0808(19) 0.0586(15) 0.0113(14) -0.0077(11) -0.0250(13)
C39 0.0348(11) 0.0660(15) 0.0441(12) 0.0128(11) -0.0157(10) -0.0148(11)
C40 0.0272(9) 0.0544(13) 0.0298(9) 0.0108(9) -0.0071(8) -0.0084(9)
C41 0.0289(10) 0.0545(13) 0.0430(11) 0.0193(10) -0.0084(8) -0.0013(9)
C42 0.0330(10) 0.0395(11) 0.0487(12) 0.0120(9) -0.0042(9) 0.0028(9)
C43 0.0226(8) 0.0252(8) 0.0224(8) 0.0005(6) -0.0026(6) 0.0005(6)
C44 0.0253(8) 0.0254(8) 0.0209(7) 0.0008(6) -0.0020(6) 0.0015(7)
C45 0.0240(8) 0.0245(8) 0.0241(8) 0.0021(6) -0.0009(7) 0.0009(7)
C46 0.0226(8) 0.0238(8) 0.0229(8) -0.0001(6) -0.0023(6) 0.0011(6)
C47 0.0261(8) 0.0251(8) 0.0212(7) 0.0013(6) -0.0029(6) 0.0017(7)
C48 0.0235(8) 0.0266(8) 0.0228(8) 0.0013(7) -0.0010(6) -0.0003(7)
C49 0.0277(9) 0.0336(9) 0.0246(8) 0.0031(7) -0.0039(7) -0.0014(8)
C50 0.0289(9) 0.0338(9) 0.0256(8) 0.0033(7) -0.0044(7) -0.0017(8)
C51 0.0243(8) 0.0265(8) 0.0311(9) 0.0024(7) -0.0025(7) -0.0009(7)
C52 0.0299(9) 0.0338(10) 0.0359(10) -0.0031(8) -0.0008(8) 0.0014(8)
C53 0.0323(10) 0.0418(12) 0.0551(13) -0.0058(10) 0.0041(9) 0.0061(9)
C54 0.0273(10) 0.0492(13) 0.0664(15) 0.0012(11) -0.0063(10) 0.0069(9)
C55 0.0308(10) 0.0455(12) 0.0506(12) 0.0050(10) -0.0138(9) -0.0017(9)
C56 0.0300(9) 0.0294(9) 0.0331(9) 0.0033(7) -0.0079(8) -0.0042(7)
C57 0.0345(10) 0.0316(9) 0.0277(9) 0.0017(7) -0.0052(8) -0.0076(8)
C58 0.0307(9) 0.0286(9) 0.0226(8) -0.0020(7) -0.0006(7) -0.0070(7)
C59 0.0324(10) 0.0313(9) 0.0362(10) -0.0055(8) 0.0048(8) -0.0084(8)
C60 0.0470(12) 0.0423(12) 0.0400(11) -0.0129(9) 0.0133(10) -0.0133(10)
C61 0.0615(15) 0.0500(13) 0.0288(10) -0.0107(9) 0.0042(10) -0.0205(11)
C62 0.0493(12) 0.0421(11) 0.0272(9) 0.0008(8) -0.0078(9) -0.0169(9)
C63 0.0578(15) 0.0571(14) 0.0355(11) -0.0020(10) -0.0166(10) -0.0194(12)
C64 0.0468(14) 0.0635(16) 0.0600(15) 0.0078(13) -0.0177(12) -0.0232(12)
C65 0.0407(11) 0.0445(12) 0.0476(12) 0.0024(10) -0.0063(10) -0.0186(10)
C66 0.0374(11) 0.0356(11) 0.0468(12) 0.0014(9) 0.0040(9) -0.0091(9)
C67 0.0408(11) 0.0324(10) 0.0363(10) 0.0014(8) 0.0012(8) -0.0075(8)
C68 0.0411(11) 0.0284(10) 0.0469(11) 0.0019(9) -0.0008(9) -0.0028(8)
C69 0.0391(11) 0.0378(11) 0.0585(14) 0.0030(10) -0.0059(10) 0.0010(9)
C70 0.0291(10) 0.0335(10) 0.0547(12) -0.0097(9) 0.0030(9) 0.0016(8)
C71 0.0489(13) 0.0340(11) 0.0537(13) -0.0082(10) 0.0054(11) -0.0026(9)
C72 0.0586(15) 0.0436(12) 0.0468(12) -0.0126(10) 0.0009(11) -0.0177(11)
C73 0.0256(8) 0.0261(8) 0.0227(8) 0.0045(6) -0.0043(7) -0.0022(7)
C74 0.0322(9) 0.0286(9) 0.0236(8) 0.0009(7) -0.0007(7) -0.0003(7)
C75 0.0290(9) 0.0289(9) 0.0308(9) 0.0001(7) -0.0005(7) 0.0040(7)
C76 0.0286(9) 0.0302(9) 0.0284(8) 0.0036(7) -0.0044(7) 0.0008(7)
C77 0.0284(9) 0.0346(9) 0.0231(8) 0.0032(7) -0.0031(7) 0.0010(7)
C78 0.0266(8) 0.0282(8) 0.0236(8) 0.0025(7) -0.0024(7) -0.0012(7)
C79 0.0257(8) 0.0314(9) 0.0238(8) 0.0043(7) -0.0027(7) -0.0012(7)
C80 0.0301(9) 0.0383(10) 0.0230(8) 0.0035(7) -0.0027(7) 0.0019(8)
C81 0.0293(9) 0.0374(10) 0.0267(8) 0.0015(8) -0.0001(7) 0.0019(8)
C82 0.0268(9) 0.0379(10) 0.0303(9) 0.0025(8) -0.0026(7) 0.0036(8)
C83 0.0262(9) 0.0377(10) 0.0249(8) 0.0025(7) -0.0039(7) 0.0004(8)
C84 0.0249(8) 0.0298(9) 0.0220(8) 0.0021(7) -0.0017(6) -0.0024(7)
C85 0.0376(11) 0.0446(11) 0.0279(9) -0.0007(8) 0.0013(8) 0.0084(9)
C86 0.0475(13) 0.0583(14) 0.0325(10) 0.0045(10) 0.0076(9) 0.0073(11)
C87 0.0573(15) 0.0797(19) 0.0376(12) 0.0008(12) 0.0044(11) 0.0349(14)
C88 0.0681(17) 0.0526(14) 0.0441(12) -0.0124(11) 0.0060(12) -0.0039(12)
C89 0.0325(10) 0.0436(11) 0.0334(10) 0.0006(8) -0.0094(8) 0.0084(8)
C90 0.0379(13) 0.097(2) 0.0703(18) 0.0108(17) -0.0157(13) -0.0012(14)
C91 0.107(3) 0.0510(15) 0.0602(16) -0.0020(13) -0.0384(17) 0.0270(16)
C92 0.0594(16) 0.102(2) 0.0371(12) 0.0016(14) -0.0156(12) 0.0342(16)
Cl1 0.0801(17) 0.0774(9) 0.0716(14) -0.0035(9) -0.0141(9) -0.0039(9)
Cl2 0.0471(6) 0.0582(6) 0.1043(12) -0.0033(6) -0.0040(5) 0.0042(4)
C93 0.048(2) 0.061(3) 0.132(5) -0.004(3) 0.007(3) 0.005(2)
Cl1A 0.076(5) 0.075(4) 0.081(6) 0.005(4) -0.014(4) -0.011(3)
Cl2A 0.161(8) 0.097(4) 0.142(7) 0.014(4) -0.063(7) -0.043(5)
C93A 0.046(6) 0.030(6) 0.092(8) 0.010(6) 0.011(7) 0.000(5)

loop_
_atom_type_symbol
_atom_type_description
_atom_type_scat_dispersion_real
_atom_type_scat_dispersion_imag
_atom_type_scat_source
C C 0.0181 0.0091 'International Tables Vol C Tables 4.2.6.8 and 6.1.1.4'
H H 0.0000 0.0000 'International Tables Vol C Tables 4.2.6.8 and 6.1.1.4'
Cl Cl 0.3639 0.7018 'International Tables Vol C Tables 4.2.6.8 and 6.1.1.4'
N N 0.0311 0.0180 'International Tables Vol C Tables 4.2.6.8 and 6.1.1.4'

loop_
_geom_angle_atom_site_label_1
_geom_angle_atom_site_label_2
_geom_angle_atom_site_label_3
_geom_angle
_geom_angle_site_symmetry_1
_geom_angle_site_symmetry_3
_geom_angle_publ_flag
C9 N1 C6 107.75(14) . . ?
C9 N1 C44 125.08(15) . . ?
C44 N1 C6 123.72(15) . . ?
C21 N2 C28 107.90(14) . . ?
C21 N2 C43 123.15(15) . . ?
C43 N2 C28 123.86(15) . . ?
C51 N3 C46 123.72(15) . . ?
C51 N3 C58 107.58(14) . . ?
C58 N3 C46 122.83(15) . . ?
C73 N4 C47 125.78(15) . . ?
C84 N4 C47 122.70(15) . . ?
C84 N4 C73 108.38(14) . . ?
H1A C1 H1B 109.5 . . ?
H1A C1 H1C 109.5 . . ?
H1B C1 H1C 109.5 . . ?
C2 C1 H1A 109.5 . . ?
C2 C1 H1B 109.5 . . ?
C2 C1 H1C 109.5 . . ?
C1 C2 C3 111.41(17) . . ?
C1 C2 C19 108.49(19) . . ?
C1 C2 C20 108.35(18) . . ?
C3 C2 C19 108.12(17) . . ?
C3 C2 C20 111.74(16) . . ?
C20 C2 C19 108.65(18) . . ?
C4 C3 C2 119.46(17) . . ?
C18 C3 C2 122.49(16) . . ?
C18 C3 C4 117.93(17) . . ?
C3 C4 H4 118.6 . . ?
C5 C4 C3 122.71(18) . . ?
C5 C4 H4 118.6 . . ?
C4 C5 H5 121.1 . . ?
C6 C5 C4 117.79(17) . . ?
C6 C5 H5 121.1 . . ?
C5 C6 N1 129.65(16) . . ?
C5 C6 C7 121.26(17) . . ?
C7 C6 N1 108.99(15) . . ?
C6 C7 C8 107.16(15) . . ?
C18 C7 C6 119.50(16) . . ?
C18 C7 C8 133.23(16) . . ?
C9 C8 C7 107.12(15) . . ?
C13 C8 C7 133.48(17) . . ?
C13 C8 C9 119.32(17) . . ?
N1 C9 C8 108.95(15) . . ?
C10 C9 N1 129.08(16) . . ?
C10 C9 C8 121.96(16) . . ?
C9 C10 H10 121.4 . . ?
C9 C10 C11 117.18(17) . . ?
C11 C10 H10 121.4 . . ?
C10 C11 H11 118.5 . . ?
C10 C11 C12 123.04(18) . . ?
C12 C11 H11 118.5 . . ?
C11 C12 C14 122.10(17) . . ?
C13 C12 C11 118.26(17) . . ?
C13 C12 C14 119.62(17) . . ?
C8 C13 C12 120.01(17) . . ?
C8 C13 H13 120.0 . . ?
C12 C13 H13 120.0 . . ?
C15 C14 C12 109.00(17) . . ?
C15 C14 C16 109.4(2) . . ?
C16 C14 C12 109.96(18) . . ?
C17 C14 C12 112.16(17) . . ?
C17 C14 C15 107.8(2) . . ?
C17 C14 C16 108.5(2) . . ?
C14 C15 H15A 109.5 . . ?
C14 C15 H15B 109.5 . . ?
C14 C15 H15C 109.5 . . ?
H15A C15 H15B 109.5 . . ?
H15A C15 H15C 109.5 . . ?
H15B C15 H15C 109.5 . . ?
C14 C16 H16A 109.5 . . ?
C14 C16 H16B 109.5 . . ?
C14 C16 H16C 109.5 . . ?
H16A C16 H16B 109.5 . . ?
H16A C16 H16C 109.5 . . ?
H16B C16 H16C 109.5 . . ?
C14 C17 H17A 109.5 . . ?
C14 C17 H17B 109.5 . . ?
C14 C17 H17C 109.5 . . ?
H17A C17 H17B 109.5 . . ?
H17A C17 H17C 109.5 . . ?
H17B C17 H17C 109.5 . . ?
C3 C18 C7 120.77(16) . . ?
C3 C18 H18 119.6 . . ?
C7 C18 H18 119.6 . . ?
C2 C19 H19A 109.5 . . ?
C2 C19 H19B 109.5 . . ?
C2 C19 H19C 109.5 . . ?
H19A C19 H19B 109.5 . . ?
H19A C19 H19C 109.5 . . ?
H19B C19 H19C 109.5 . . ?
C2 C20 H20A 109.5 . . ?
C2 C20 H20B 109.5 . . ?
C2 C20 H20C 109.5 . . ?
H20A C20 H20B 109.5 . . ?
H20A C20 H20C 109.5 . . ?
H20B C20 H20C 109.5 . . ?
N2 C21 C22 108.40(16) . . ?
C26 C21 N2 128.92(17) . . ?
C26 C21 C22 122.66(18) . . ?
C21 C22 C27 107.75(17) . . ?
C23 C22 C21 118.3(2) . . ?
C23 C22 C27 133.93(19) . . ?
C22 C23 H23 120.2 . . ?
C24 C23 C22 119.6(2) . . ?
C24 C23 H23 120.2 . . ?
C23 C24 H24 119.5 . . ?
C23 C24 C25 121.1(2) . . ?
C25 C24 H24 119.5 . . ?
C24 C25 H25 119.6 . . ?
C26 C25 C24 120.8(2) . . ?
C26 C25 H25 119.6 . . ?
C21 C26 C25 117.6(2) . . ?
C21 C26 H26 121.2 . . ?
C25 C26 H26 121.2 . . ?
C28 C27 C22 106.89(16) . . ?
C28 C27 C40 119.22(19) . . ?
C40 C27 C22 133.40(19) . . ?
C27 C28 N2 109.03(17) . . ?
C29 C28 N2 126.71(17) . . ?
C29 C28 C27 123.17(17) . . ?
C28 C29 C30 123.09(18) . . ?
C42 C29 C28 114.28(19) . . ?
C42 C29 C30 120.35(19) . . ?
C29 C30 H30A 109.1 . . ?
C29 C30 H30B 109.1 . . ?
C29 C30 C31 112.4(2) . . ?
H30A C30 H30B 107.8 . . ?
C31 C30 H30A 109.1 . . ?
C31 C30 H30B 109.1 . . ?
C30 C31 H31A 108.7 . . ?
C30 C31 H31B 108.7 . . ?
H31A C31 H31B 107.6 . . ?
C32 C31 C30 114.1(2) . . ?
C32 C31 H31A 108.7 . . ?
C32 C31 H31B 108.7 . . ?
C33 C32 C31 121.4(2) . . ?
C33 C32 C37 117.3(3) . . ?
C37 C32 C31 119.9(3) . . ?
C32 C33 H33 119.2 . . ?
C34 C33 C32 121.7(3) . . ?
C34 C33 H33 119.2 . . ?
C33 C34 H34 120.0 . . ?
C33 C34 C35 120.0(3) . . ?
C35 C34 H34 120.0 . . ?
C34 C35 C36 117.4(3) . . ?
C34 C35 C38 120.2(3) . . ?
C36 C35 C38 121.0(2) . . ?
C35 C36 H36 119.3 . . ?
C37 C36 C35 121.4(2) . . ?
C37 C36 H36 119.3 . . ?
C32 C37 H37 120.4 . . ?
C36 C37 C32 119.3(3) . . ?
C36 C37 H37 120.4 . . ?
C35 C38 H38A 109.1 . . ?
C35 C38 H38B 109.1 . . ?
C35 C38 C39 112.3(2) . . ?
H38A C38 H38B 107.9 . . ?
C39 C38 H38A 109.1 . . ?
C39 C38 H38B 109.1 . . ?
C38 C39 H39A 108.9 . . ?
C38 C39 H39B 108.9 . . ?
H39A C39 H39B 107.7 . . ?
C40 C39 C38 113.30(19) . . ?
C40 C39 H39A 108.9 . . ?
C40 C39 H39B 108.9 . . ?
C27 C40 C39 122.5(2) . . ?
C41 C40 C27 116.31(19) . . ?
C41 C40 C39 119.8(2) . . ?
C40 C41 H41 119.1 . . ?
C40 C41 C42 121.80(19) . . ?
C42 C41 H41 119.1 . . ?
C29 C42 C41 121.8(2) . . ?
C29 C42 H42 119.1 . . ?
C41 C42 H42 119.1 . . ?
C44 C43 N2 122.94(15) . . ?
C44 C43 C48 118.01(15) . . ?
C48 C43 N2 119.03(15) . . ?
C43 C44 N1 122.71(15) . . ?
C43 C44 C45 119.12(15) . . ?
C45 C44 N1 118.12(15) . . ?
C44 C45 C46 122.74(16) . . ?
C44 C45 C50 118.10(15) . . ?
C46 C45 C50 119.15(16) . . ?
C45 C46 N3 119.63(16) . . ?
C47 C46 N3 122.56(15) . . ?
C47 C46 C45 117.79(16) . . ?
C46 C47 N4 122.47(15) . . ?
C46 C47 C48 119.68(15) . . ?
C48 C47 N4 117.73(16) . . ?
C43 C48 C49 119.10(16) . . ?
C47 C48 C43 122.49(16) . . ?
C47 C48 C49 118.42(15) . . ?
N6 C49 C48 177.2(2) . . ?
N5 C50 C45 179.6(2) . . ?
C52 C51 N3 128.56(17) . . ?
C52 C51 C56 122.57(18) . . ?
C56 C51 N3 108.87(16) . . ?
C51 C52 H52 121.3 . . ?
C51 C52 C53 117.43(19) . . ?
C53 C52 H52 121.3 . . ?
C52 C53 H53 119.4 . . ?
C52 C53 C54 121.2(2) . . ?
C54 C53 H53 119.4 . . ?
C53 C54 H54 119.6 . . ?
C55 C54 C53 120.9(2) . . ?
C55 C54 H54 119.6 . . ?
C54 C55 H55 120.3 . . ?
C54 C55 C56 119.5(2) . . ?
C56 C55 H55 120.3 . . ?
C51 C56 C57 107.59(16) . . ?
C55 C56 C51 118.44(19) . . ?
C55 C56 C57 133.98(19) . . ?
C58 C57 C56 106.71(16) . . ?
C58 C57 C62 118.85(19) . . ?
C62 C57 C56 133.69(19) . . ?
C57 C58 N3 109.20(16) . . ?
C59 C58 N3 126.14(17) . . ?
C59 C58 C57 123.28(17) . . ?
C58 C59 C70 122.28(18) . . ?
C60 C59 C58 114.4(2) . . ?
C60 C59 C70 121.2(2) . . ?
C59 C60 H60 119.1 . . ?
C59 C60 C61 121.7(2) . . ?
C61 C60 H60 119.1 . . ?
C60 C61 H61 119.0 . . ?
C62 C61 C60 122.00(19) . . ?
C62 C61 H61 119.0 . . ?
C57 C62 C63 122.2(2) . . ?
C61 C62 C57 116.3(2) . . ?
C61 C62 C63 120.3(2) . . ?
C62 C63 H63A 109.0 . . ?
C62 C63 H63B 109.0 . . ?
C62 C63 C64 113.01(19) . . ?
H63A C63 H63B 107.8 . . ?
C64 C63 H63A 109.0 . . ?
C64 C63 H63B 109.0 . . ?
C63 C64 H64A 108.9 . . ?
C63 C64 H64B 108.9 . . ?
H64A C64 H64B 107.7 . . ?
C65 C64 C63 113.5(2) . . ?
C65 C64 H64A 108.9 . . ?
C65 C64 H64B 108.9 . . ?
C66 C65 C64 121.2(2) . . ?
C72 C65 C64 120.2(2) . . ?
C72 C65 C66 117.1(2) . . ?
C65 C66 H66 120.0 . . ?
C67 C66 C65 120.1(2) . . ?
C67 C66 H66 120.0 . . ?
C66 C67 H67 119.5 . . ?
C66 C67 C68 120.9(2) . . ?
C68 C67 H67 119.5 . . ?
C67 C68 C69 120.8(2) . . ?
C67 C68 C71 117.1(2) . . ?
C71 C68 C69 121.2(2) . . ?
C68 C69 H69A 108.9 . . ?
C68 C69 H69B 108.9 . . ?
C68 C69 C70 113.27(19) . . ?
H69A C69 H69B 107.7 . . ?
C70 C69 H69A 108.9 . . ?
C70 C69 H69B 108.9 . . ?
C59 C70 C69 112.76(17) . . ?
C59 C70 H70A 109.0 . . ?
C59 C70 H70B 109.0 . . ?
C69 C70 H70A 109.0 . . ?
C69 C70 H70B 109.0 . . ?
H70A C70 H70B 107.8 . . ?
C68 C71 H71 119.8 . . ?
C72 C71 C68 120.5(2) . . ?
C72 C71 H71 119.8 . . ?
C65 C72 H72 119.5 . . ?
C71 C72 C65 121.0(2) . . ?
C71 C72 H72 119.5 . . ?
C74 C73 N4 129.39(16) . . ?
C74 C73 C78 121.84(16) . . ?
C78 C73 N4 108.72(15) . . ?
C73 C74 H74 121.3 . . ?
C75 C74 C73 117.33(16) . . ?
C75 C74 H74 121.3 . . ?
C74 C75 H75 118.7 . . ?
C74 C75 C76 122.60(17) . . ?
C76 C75 H75 118.7 . . ?
C75 C76 C89 119.51(17) . . ?
C77 C76 C75 118.47(17) . . ?
C77 C76 C89 122.03(17) . . ?
C76 C77 H77 119.8 . . ?
C76 C77 C78 120.33(17) . . ?
C78 C77 H77 119.8 . . ?
C73 C78 C79 107.39(15) . . ?
C77 C78 C73 119.42(17) . . ?
C77 C78 C79 133.20(16) . . ?
C80 C79 C78 133.75(16) . . ?
C80 C79 C84 119.35(17) . . ?
C84 C79 C78 106.80(15) . . ?
C79 C80 H80 119.6 . . ?
C79 C80 C81 120.84(17) . . ?
C81 C80 H80 119.6 . . ?
C80 C81 C82 117.82(17) . . ?
C80 C81 C85 119.73(17) . . ?
C82 C81 C85 122.40(17) . . ?
C81 C82 H82 118.6 . . ?
C83 C82 C81 122.74(18) . . ?
C83 C82 H82 118.6 . . ?
C82 C83 H83 121.0 . . ?
C84 C83 C82 118.02(16) . . ?
C84 C83 H83 121.0 . . ?
N4 C84 C79 108.68(15) . . ?
C83 C84 N4 130.02(16) . . ?
C83 C84 C79 121.22(17) . . ?
C81 C85 C86 110.21(18) . . ?
C81 C85 C88 108.62(18) . . ?
C86 C85 C88 109.59(19) . . ?
C87 C85 C81 112.45(17) . . ?
C87 C85 C86 107.0(2) . . ?
C87 C85 C88 108.9(2) . . ?
C85 C86 H86A 109.5 . . ?
C85 C86 H86B 109.5 . . ?
C85 C86 H86C 109.5 . . ?
H86A C86 H86B 109.5 . . ?
H86A C86 H86C 109.5 . . ?
H86B C86 H86C 109.5 . . ?
C85 C87 H87A 109.5 . . ?
C85 C87 H87B 109.5 . . ?
C85 C87 H87C 109.5 . . ?
H87A C87 H87B 109.5 . . ?
H87A C87 H87C 109.5 . . ?
H87B C87 H87C 109.5 . . ?
C85 C88 H88A 109.5 . . ?
C85 C88 H88B 109.5 . . ?
C85 C88 H88C 109.5 . . ?
H88A C88 H88B 109.5 . . ?
H88A C88 H88C 109.5 . . ?
H88B C88 H88C 109.5 . . ?
C90 C89 C76 108.94(19) . . ?
C90 C89 C91 109.3(3) . . ?
C90 C89 C92 108.6(2) . . ?
C91 C89 C76 109.72(19) . . ?
C92 C89 C76 112.07(18) . . ?
C92 C89 C91 108.2(2) . . ?
C89 C90 H90A 109.5 . . ?
C89 C90 H90B 109.5 . . ?
C89 C90 H90C 109.5 . . ?
H90A C90 H90B 109.5 . . ?
H90A C90 H90C 109.5 . . ?
H90B C90 H90C 109.5 . . ?
C89 C91 H91A 109.5 . . ?
C89 C91 H91B 109.5 . . ?
C89 C91 H91C 109.5 . . ?
H91A C91 H91B 109.5 . . ?
H91A C91 H91C 109.5 . . ?
H91B C91 H91C 109.5 . . ?
C89 C92 H92A 109.5 . . ?
C89 C92 H92B 109.5 . . ?
C89 C92 H92C 109.5 . . ?
H92A C92 H92B 109.5 . . ?
H92A C92 H92C 109.5 . . ?
H92B C92 H92C 109.5 . . ?
Cl1 C93 H93A 109.7 . . ?
Cl1 C93 H93B 109.7 . . ?
Cl2 C93 Cl1 110.0(4) . . ?
Cl2 C93 H93A 109.7 . . ?
Cl2 C93 H93B 109.7 . . ?
H93A C93 H93B 108.2 . . ?
Cl1A C93A Cl2A 112.7(10) . . ?
Cl1A C93A H93C 109.0 . . ?
Cl1A C93A H93D 109.0 . . ?
Cl2A C93A H93C 109.0 . . ?
Cl2A C93A H93D 109.0 . . ?
H93C C93A H93D 107.8 . . ?

loop_
_geom_bond_atom_site_label_1
_geom_bond_atom_site_label_2
_geom_bond_distance
_geom_bond_site_symmetry_2
_geom_bond_publ_flag
N1 C6 1.413(2) . ?
N1 C9 1.405(2) . ?
N1 C44 1.407(2) . ?
N2 C21 1.408(2) . ?
N2 C28 1.415(2) . ?
N2 C43 1.413(2) . ?
N3 C46 1.415(2) . ?
N3 C51 1.411(2) . ?
N3 C58 1.413(2) . ?
N4 C47 1.412(2) . ?
N4 C73 1.402(2) . ?
N4 C84 1.402(2) . ?
N5 C50 1.142(3) . ?
N6 C49 1.143(3) . ?
C1 H1A 0.9700 . ?
C1 H1B 0.9700 . ?
C1 H1C 0.9700 . ?
C1 C2 1.528(3) . ?
C2 C3 1.532(3) . ?
C2 C19 1.536(3) . ?
C2 C20 1.533(3) . ?
C3 C4 1.409(3) . ?
C3 C18 1.387(3) . ?
C4 H4 0.9400 . ?
C4 C5 1.389(3) . ?
C5 H5 0.9400 . ?
C5 C6 1.387(3) . ?
C6 C7 1.401(2) . ?
C7 C8 1.449(3) . ?
C7 C18 1.398(3) . ?
C8 C9 1.407(2) . ?
C8 C13 1.393(2) . ?
C9 C10 1.377(3) . ?
C10 H10 0.9400 . ?
C10 C11 1.388(3) . ?
C11 H11 0.9400 . ?
C11 C12 1.400(3) . ?
C12 C13 1.398(3) . ?
C12 C14 1.533(3) . ?
C13 H13 0.9400 . ?
C14 C15 1.530(3) . ?
C14 C16 1.531(3) . ?
C14 C17 1.526(3) . ?
C15 H15A 0.9700 . ?
C15 H15B 0.9700 . ?
C15 H15C 0.9700 . ?
C16 H16A 0.9700 . ?
C16 H16B 0.9700 . ?
C16 H16C 0.9700 . ?
C17 H17A 0.9700 . ?
C17 H17B 0.9700 . ?
C17 H17C 0.9700 . ?
C18 H18 0.9400 . ?
C19 H19A 0.9700 . ?
C19 H19B 0.9700 . ?
C19 H19C 0.9700 . ?
C20 H20A 0.9700 . ?
C20 H20B 0.9700 . ?
C20 H20C 0.9700 . ?
C21 C22 1.409(3) . ?
C21 C26 1.386(3) . ?
C22 C23 1.400(3) . ?
C22 C27 1.445(3) . ?
C23 H23 0.9400 . ?
C23 C24 1.375(4) . ?
C24 H24 0.9400 . ?
C24 C25 1.401(4) . ?
C25 H25 0.9400 . ?
C25 C26 1.387(3) . ?
C26 H26 0.9400 . ?
C27 C28 1.403(3) . ?
C27 C40 1.411(3) . ?
C28 C29 1.398(3) . ?
C29 C30 1.510(3) . ?
C29 C42 1.391(3) . ?
C30 H30A 0.9800 . ?
C30 H30B 0.9800 . ?
C30 C31 1.591(4) . ?
C31 H31A 0.9800 . ?
C31 H31B 0.9800 . ?
C31 C32 1.508(4) . ?
C32 C33 1.393(4) . ?
C32 C37 1.409(4) . ?
C33 H33 0.9400 . ?
C33 C34 1.369(4) . ?
C34 H34 0.9400 . ?
C34 C35 1.396(4) . ?
C35 C36 1.396(5) . ?
C35 C38 1.505(4) . ?
C36 H36 0.9400 . ?
C36 C37 1.381(4) . ?
C37 H37 0.9400 . ?
C38 H38A 0.9800 . ?
C38 H38B 0.9800 . ?
C38 C39 1.572(3) . ?
C39 H39A 0.9800 . ?
C39 H39B 0.9800 . ?
C39 C40 1.513(3) . ?
C40 C41 1.384(3) . ?
C41 H41 0.9400 . ?
C41 C42 1.396(3) . ?
C42 H42 0.9400 . ?
C43 C44 1.406(2) . ?
C43 C48 1.408(2) . ?
C44 C45 1.406(2) . ?
C45 C46 1.407(2) . ?
C45 C50 1.435(3) . ?
C46 C47 1.401(2) . ?
C47 C48 1.401(2) . ?
C48 C49 1.441(3) . ?
C51 C52 1.385(3) . ?
C51 C56 1.405(3) . ?
C52 H52 0.9400 . ?
C52 C53 1.387(3) . ?
C53 H53 0.9400 . ?
C53 C54 1.392(3) . ?
C54 H54 0.9400 . ?
C54 C55 1.379(4) . ?
C55 H55 0.9400 . ?
C55 C56 1.399(3) . ?
C56 C57 1.448(3) . ?
C57 C58 1.408(3) . ?
C57 C62 1.410(3) . ?
C58 C59 1.395(3) . ?
C59 C60 1.390(3) . ?
C59 C70 1.507(3) . ?
C60 H60 0.9400 . ?
C60 C61 1.392(4) . ?
C61 H61 0.9400 . ?
C61 C62 1.387(4) . ?
C62 C63 1.514(3) . ?
C63 H63A 0.9800 . ?
C63 H63B 0.9800 . ?
C63 C64 1.578(4) . ?
C64 H64A 0.9800 . ?
C64 H64B 0.9800 . ?
C64 C65 1.510(3) . ?
C65 C66 1.396(3) . ?
C65 C72 1.392(4) . ?
C66 H66 0.9400 . ?
C66 C67 1.388(3) . ?
C67 H67 0.9400 . ?
C67 C68 1.391(3) . ?
C68 C69 1.512(3) . ?
C68 C71 1.393(3) . ?
C69 H69A 0.9800 . ?
C69 H69B 0.9800 . ?
C69 C70 1.582(3) . ?
C70 H70A 0.9800 . ?
C70 H70B 0.9800 . ?
C71 H71 0.9400 . ?
C71 C72 1.380(4) . ?
C72 H72 0.9400 . ?
C73 C74 1.387(3) . ?
C73 C78 1.399(2) . ?
C74 H74 0.9400 . ?
C74 C75 1.383(3) . ?
C75 H75 0.9400 . ?
C75 C76 1.412(3) . ?
C76 C77 1.382(3) . ?
C76 C89 1.536(3) . ?
C77 H77 0.9400 . ?
C77 C78 1.395(2) . ?
C78 C79 1.449(3) . ?
C79 C80 1.390(3) . ?
C79 C84 1.408(2) . ?
C80 H80 0.9400 . ?
C80 C81 1.397(3) . ?
C81 C82 1.404(3) . ?
C81 C85 1.532(3) . ?
C82 H82 0.9400 . ?
C82 C83 1.387(3) . ?
C83 H83 0.9400 . ?
C83 C84 1.383(3) . ?
C85 C86 1.537(3) . ?
C85 C87 1.532(3) . ?
C85 C88 1.537(4) . ?
C86 H86A 0.9700 . ?
C86 H86B 0.9700 . ?
C86 H86C 0.9700 . ?
C87 H87A 0.9700 . ?
C87 H87B 0.9700 . ?
C87 H87C 0.9700 . ?
C88 H88A 0.9700 . ?
C88 H88B 0.9700 . ?
C88 H88C 0.9700 . ?
C89 C90 1.521(4) . ?
C89 C91 1.525(4) . ?
C89 C92 1.523(3) . ?
C90 H90A 0.9700 . ?
C90 H90B 0.9700 . ?
C90 H90C 0.9700 . ?
C91 H91A 0.9700 . ?
C91 H91B 0.9700 . ?
C91 H91C 0.9700 . ?
C92 H92A 0.9700 . ?
C92 H92B 0.9700 . ?
C92 H92C 0.9700 . ?
Cl1 C93 1.767(6) . ?
Cl2 C93 1.749(5) . ?
C93 H93A 0.9800 . ?
C93 H93B 0.9800 . ?
Cl1A C93A 1.779(10) . ?
Cl2A C93A 1.783(10) . ?
C93A H93C 0.9800 . ?
C93A H93D 0.9800 . ?

loop_
_geom_torsion_atom_site_label_1
_geom_torsion_atom_site_label_2
_geom_torsion_atom_site_label_3
_geom_torsion_atom_site_label_4
_geom_torsion
_geom_torsion_site_symmetry_1
_geom_torsion_site_symmetry_2
_geom_torsion_site_symmetry_3
_geom_torsion_site_symmetry_4
_geom_torsion_publ_flag
N1 C6 C7 C8 1.8(2) . . . . ?
N1 C6 C7 C18 178.47(16) . . . . ?
N1 C9 C10 C11 175.81(18) . . . . ?
N1 C44 C45 C46 173.72(16) . . . . ?
N1 C44 C45 C50 -5.4(3) . . . . ?
N2 C21 C22 C23 179.36(18) . . . . ?
N2 C21 C22 C27 1.4(2) . . . . ?
N2 C21 C26 C25 -179.37(19) . . . . ?
N2 C28 C29 C30 -21.5(3) . . . . ?
N2 C28 C29 C42 175.59(18) . . . . ?
N2 C43 C44 N1 2.3(3) . . . . ?
N2 C43 C44 C45 179.59(16) . . . . ?
N2 C43 C48 C47 -175.74(16) . . . . ?
N2 C43 C48 C49 3.9(2) . . . . ?
N3 C46 C47 N4 3.5(3) . . . . ?
N3 C46 C47 C48 179.57(16) . . . . ?
N3 C51 C52 C53 177.1(2) . . . . ?
N3 C51 C56 C55 -178.56(18) . . . . ?
N3 C51 C56 C57 1.5(2) . . . . ?
N3 C58 C59 C60 176.92(18) . . . . ?
N3 C58 C59 C70 -19.6(3) . . . . ?
N4 C47 C48 C43 171.99(16) . . . . ?
N4 C47 C48 C49 -7.6(2) . . . . ?
N4 C73 C74 C75 -178.21(18) . . . . ?
N4 C73 C78 C77 178.86(16) . . . . ?
N4 C73 C78 C79 -1.3(2) . . . . ?
C1 C2 C3 C4 48.4(3) . . . . ?
C1 C2 C3 C18 -135.7(2) . . . . ?
C2 C3 C4 C5 177.10(19) . . . . ?
C2 C3 C18 C7 -176.21(17) . . . . ?
C3 C4 C5 C6 -0.3(3) . . . . ?
C4 C3 C18 C7 -0.2(3) . . . . ?
C4 C5 C6 N1 -176.97(19) . . . . ?
C4 C5 C6 C7 -1.1(3) . . . . ?
C5 C6 C7 C8 -174.81(17) . . . . ?
C5 C6 C7 C18 1.8(3) . . . . ?
C6 N1 C9 C8 0.2(2) . . . . ?
C6 N1 C9 C10 179.38(18) . . . . ?
C6 N1 C44 C43 103.9(2) . . . . ?
C6 N1 C44 C45 -73.4(2) . . . . ?
C6 C7 C8 C9 -1.7(2) . . . . ?
C6 C7 C8 C13 174.9(2) . . . . ?
C6 C7 C18 C3 -1.1(3) . . . . ?
C7 C8 C9 N1 0.9(2) . . . . ?
C7 C8 C9 C10 -178.34(17) . . . . ?
C7 C8 C13 C12 -176.5(2) . . . . ?
C8 C7 C18 C3 174.46(19) . . . . ?
C8 C9 C10 C11 -5.1(3) . . . . ?
C9 N1 C6 C5 174.99(19) . . . . ?
C9 N1 C6 C7 -1.3(2) . . . . ?
C9 N1 C44 C43 -52.5(3) . . . . ?
C9 N1 C44 C45 130.19(18) . . . . ?
C9 C8 C13 C12 -0.2(3) . . . . ?
C9 C10 C11 C12 1.6(3) . . . . ?
C10 C11 C12 C13 2.5(3) . . . . ?
C10 C11 C12 C14 -176.02(18) . . . . ?
C11 C12 C13 C8 -3.1(3) . . . . ?
C11 C12 C14 C15 115.7(2) . . . . ?
C11 C12 C14 C16 -124.4(2) . . . . ?
C11 C12 C14 C17 -3.6(3) . . . . ?
C13 C8 C9 N1 -176.24(16) . . . . ?
C13 C8 C9 C10 4.5(3) . . . . ?
C13 C12 C14 C15 -62.8(3) . . . . ?
C13 C12 C14 C16 57.1(3) . . . . ?
C13 C12 C14 C17 177.9(2) . . . . ?
C14 C12 C13 C8 175.43(18) . . . . ?
C18 C3 C4 C5 1.0(3) . . . . ?
C18 C7 C8 C9 -177.7(2) . . . . ?
C18 C7 C8 C13 -1.1(4) . . . . ?
C19 C2 C3 C4 -70.7(2) . . . . ?
C19 C2 C3 C18 105.2(2) . . . . ?
C20 C2 C3 C4 169.74(18) . . . . ?
C20 C2 C3 C18 -14.3(3) . . . . ?
C21 N2 C28 C27 -0.4(2) . . . . ?
C21 N2 C28 C29 167.83(18) . . . . ?
C21 N2 C43 C44 103.9(2) . . . . ?
C21 N2 C43 C48 -77.5(2) . . . . ?
C21 C22 C23 C24 -0.1(3) . . . . ?
C21 C22 C27 C28 -1.7(2) . . . . ?
C21 C22 C27 C40 -173.3(2) . . . . ?
C22 C21 C26 C25 -1.5(3) . . . . ?
C22 C23 C24 C25 -0.5(4) . . . . ?
C22 C27 C28 N2 1.3(2) . . . . ?
C22 C27 C28 C29 -167.46(18) . . . . ?
C22 C27 C40 C39 15.2(4) . . . . ?
C22 C27 C40 C41 -178.3(2) . . . . ?
C23 C22 C27 C28 -179.1(2) . . . . ?
C23 C22 C27 C40 9.2(4) . . . . ?
C23 C24 C25 C26 0.1(4) . . . . ?
C24 C25 C26 C21 0.9(3) . . . . ?
C26 C21 C22 C23 1.1(3) . . . . ?
C26 C21 C22 C27 -176.78(18) . . . . ?
C27 C22 C23 C24 177.1(2) . . . . ?
C27 C28 C29 C30 145.2(2) . . . . ?
C27 C28 C29 C42 -17.7(3) . . . . ?
C27 C40 C41 C42 -14.6(3) . . . . ?
C28 N2 C21 C22 -0.6(2) . . . . ?
C28 N2 C21 C26 177.44(19) . . . . ?
C28 N2 C43 C44 -47.8(3) . . . . ?
C28 N2 C43 C48 130.84(18) . . . . ?
C28 C27 C40 C39 -155.6(2) . . . . ?
C28 C27 C40 C41 10.8(3) . . . . ?
C28 C29 C30 C31 -64.4(3) . . . . ?
C28 C29 C42 C41 13.9(3) . . . . ?
C29 C30 C31 C32 -15.6(3) . . . . ?
C30 C29 C42 C41 -149.5(2) . . . . ?
C30 C31 C32 C33 100.6(3) . . . . ?
C30 C31 C32 C37 -65.8(3) . . . . ?
C31 C32 C33 C34 -153.4(2) . . . . ?
C31 C32 C37 C36 153.9(2) . . . . ?
C32 C33 C34 C35 0.5(4) . . . . ?
C33 C32 C37 C36 -13.1(3) . . . . ?
C33 C34 C35 C36 -14.3(3) . . . . ?
C33 C34 C35 C38 151.8(2) . . . . ?
C34 C35 C36 C37 14.4(3) . . . . ?
C34 C35 C38 C39 -99.6(3) . . . . ?
C35 C36 C37 C32 -0.7(4) . . . . ?
C35 C38 C39 C40 15.0(4) . . . . ?
C36 C35 C38 C39 66.0(3) . . . . ?
C37 C32 C33 C34 13.3(3) . . . . ?
C38 C35 C36 C37 -151.5(2) . . . . ?
C38 C39 C40 C27 65.3(3) . . . . ?
C38 C39 C40 C41 -100.6(3) . . . . ?
C39 C40 C41 C42 152.2(2) . . . . ?
C40 C27 C28 N2 174.36(16) . . . . ?
C40 C27 C28 C29 5.6(3) . . . . ?
C40 C41 C42 C29 2.0(3) . . . . ?
C42 C29 C30 C31 97.4(3) . . . . ?
C43 N2 C21 C22 -156.20(16) . . . . ?
C43 N2 C21 C26 21.9(3) . . . . ?
C43 N2 C28 C27 154.90(16) . . . . ?
C43 N2 C28 C29 -36.8(3) . . . . ?
C43 C44 C45 C46 -3.7(3) . . . . ?
C43 C44 C45 C50 177.25(17) . . . . ?
C44 N1 C6 C5 15.1(3) . . . . ?
C44 N1 C6 C7 -161.17(16) . . . . ?
C44 N1 C9 C8 159.74(16) . . . . ?
C44 N1 C9 C10 -21.1(3) . . . . ?
C44 C43 C48 C47 2.9(3) . . . . ?
C44 C43 C48 C49 -177.43(17) . . . . ?
C44 C45 C46 N3 -175.72(16) . . . . ?
C44 C45 C46 C47 2.4(3) . . . . ?
C45 C46 C47 N4 -174.54(16) . . . . ?
C45 C46 C47 C48 1.5(3) . . . . ?
C46 N3 C51 C52 26.5(3) . . . . ?
C46 N3 C51 C56 -153.79(16) . . . . ?
C46 N3 C58 C57 152.72(16) . . . . ?
C46 N3 C58 C59 -40.4(3) . . . . ?
C46 C47 C48 C43 -4.2(3) . . . . ?
C46 C47 C48 C49 176.14(17) . . . . ?
C47 N4 C73 C74 -20.5(3) . . . . ?
C47 N4 C73 C78 162.06(17) . . . . ?
C47 N4 C84 C79 -162.65(16) . . . . ?
C47 N4 C84 C83 14.1(3) . . . . ?
C48 C43 C44 N1 -176.31(16) . . . . ?
C48 C43 C44 C45 1.0(3) . . . . ?
C50 C45 C46 N3 3.3(3) . . . . ?
C50 C45 C46 C47 -178.52(17) . . . . ?
C51 N3 C46 C45 -80.0(2) . . . . ?
C51 N3 C46 C47 102.0(2) . . . . ?
C51 N3 C58 C57 -1.1(2) . . . . ?
C51 N3 C58 C59 165.80(18) . . . . ?
C51 C52 C53 C54 1.9(3) . . . . ?
C51 C56 C57 C58 -2.1(2) . . . . ?
C51 C56 C57 C62 -171.7(2) . . . . ?
C52 C51 C56 C55 1.2(3) . . . . ?
C52 C51 C56 C57 -178.81(18) . . . . ?
C52 C53 C54 C55 0.2(4) . . . . ?
C53 C54 C55 C56 -1.6(4) . . . . ?
C54 C55 C56 C51 1.0(3) . . . . ?
C54 C55 C56 C57 -179.1(2) . . . . ?
C55 C56 C57 C58 177.9(2) . . . . ?
C55 C56 C57 C62 8.3(4) . . . . ?
C56 C51 C52 C53 -2.5(3) . . . . ?
C56 C57 C58 N3 2.0(2) . . . . ?
C56 C57 C58 C59 -165.38(18) . . . . ?
C56 C57 C62 C61 179.4(2) . . . . ?
C56 C57 C62 C63 12.1(4) . . . . ?
C57 C58 C59 C60 -17.9(3) . . . . ?
C57 C58 C59 C70 145.55(19) . . . . ?
C57 C62 C63 C64 71.5(3) . . . . ?
C58 N3 C46 C45 130.42(18) . . . . ?
C58 N3 C46 C47 -47.6(3) . . . . ?
C58 N3 C51 C52 -179.96(19) . . . . ?
C58 N3 C51 C56 -0.3(2) . . . . ?
C58 C57 C62 C61 10.7(3) . . . . ?
C58 C57 C62 C63 -156.6(2) . . . . ?
C58 C59 C60 C61 13.4(3) . . . . ?
C58 C59 C70 C69 -64.8(3) . . . . ?
C59 C60 C61 C62 3.0(4) . . . . ?
C60 C59 C70 C69 97.6(2) . . . . ?
C60 C61 C62 C57 -15.3(3) . . . . ?
C60 C61 C62 C63 152.3(2) . . . . ?
C61 C62 C63 C64 -95.3(3) . . . . ?
C62 C57 C58 N3 173.42(17) . . . . ?
C62 C57 C58 C59 6.1(3) . . . . ?
C62 C63 C64 C65 7.5(3) . . . . ?
C63 C64 C65 C66 -92.8(3) . . . . ?
C63 C64 C65 C72 72.7(3) . . . . ?
C64 C65 C66 C67 151.1(2) . . . . ?
C64 C65 C72 C71 -151.2(2) . . . . ?
C65 C66 C67 C68 0.0(3) . . . . ?
C66 C65 C72 C71 14.9(3) . . . . ?
C66 C67 C68 C69 -154.2(2) . . . . ?
C66 C67 C68 C71 14.8(3) . . . . ?
C67 C68 C69 C70 101.7(2) . . . . ?
C67 C68 C71 C72 -14.8(3) . . . . ?
C68 C69 C70 C59 -16.3(3) . . . . ?
C68 C71 C72 C65 0.0(4) . . . . ?
C69 C68 C71 C72 154.2(2) . . . . ?
C70 C59 C60 C61 -150.3(2) . . . . ?
C71 C68 C69 C70 -66.8(3) . . . . ?
C72 C65 C66 C67 -14.8(3) . . . . ?
C73 N4 C47 C46 -56.7(3) . . . . ?
C73 N4 C47 C48 127.24(19) . . . . ?
C73 N4 C84 C79 -1.7(2) . . . . ?
C73 N4 C84 C83 175.05(19) . . . . ?
C73 C74 C75 C76 0.4(3) . . . . ?
C73 C78 C79 C80 -175.9(2) . . . . ?
C73 C78 C79 C84 0.2(2) . . . . ?
C74 C73 C78 C77 1.1(3) . . . . ?
C74 C73 C78 C79 -178.96(17) . . . . ?
C74 C75 C76 C77 0.0(3) . . . . ?
C74 C75 C76 C89 179.28(19) . . . . ?
C75 C76 C77 C78 0.1(3) . . . . ?
C75 C76 C89 C90 62.2(3) . . . . ?
C75 C76 C89 C91 -57.4(3) . . . . ?
C75 C76 C89 C92 -177.6(2) . . . . ?
C76 C77 C78 C73 -0.7(3) . . . . ?
C76 C77 C78 C79 179.49(19) . . . . ?
C77 C76 C89 C90 -118.6(2) . . . . ?
C77 C76 C89 C91 121.8(3) . . . . ?
C77 C76 C89 C92 1.6(3) . . . . ?
C77 C78 C79 C80 4.0(4) . . . . ?
C77 C78 C79 C84 -179.9(2) . . . . ?
C78 C73 C74 C75 -1.0(3) . . . . ?
C78 C79 C80 C81 175.1(2) . . . . ?
C78 C79 C84 N4 0.9(2) . . . . ?
C78 C79 C84 C83 -176.18(17) . . . . ?
C79 C80 C81 C82 0.1(3) . . . . ?
C79 C80 C81 C85 -177.51(19) . . . . ?
C80 C79 C84 N4 177.66(17) . . . . ?
C80 C79 C84 C83 0.6(3) . . . . ?
C80 C81 C82 C83 0.5(3) . . . . ?
C80 C81 C85 C86 -54.4(3) . . . . ?
C80 C81 C85 C87 -173.7(2) . . . . ?
C80 C81 C85 C88 65.7(3) . . . . ?
C81 C82 C83 C84 -0.5(3) . . . . ?
C82 C81 C85 C86 128.1(2) . . . . ?
C82 C81 C85 C87 8.7(3) . . . . ?
C82 C81 C85 C88 -111.9(2) . . . . ?
C82 C83 C84 N4 -176.38(19) . . . . ?
C82 C83 C84 C79 0.0(3) . . . . ?
C84 N4 C47 C46 100.9(2) . . . . ?
C84 N4 C47 C48 -75.2(2) . . . . ?
C84 N4 C73 C74 179.30(18) . . . . ?
C84 N4 C73 C78 1.8(2) . . . . ?
C84 C79 C80 C81 -0.7(3) . . . . ?
C85 C81 C82 C83 178.06(19) . . . . ?
C89 C76 C77 C78 -179.14(18) . . . . ?
